data_2204259
loop_
_publ_author_name
'Ohba, Shigeru'
'Ito, Yoshikatsu'
'Arimoto, Satoru'

_publ_section_title
;
 Benzylammonium 3,5-dinitrobenzoate
;
_journal_issue 10
_journal_name_full 'Acta Crystallographica Section E'
_journal_page_first o1833
_journal_page_last o1834
_journal_paper_doi 10.1107/S1600536804022962
_journal_volume 60
_journal_year 2004
_chemical_formula_iupac 'C7 H10 N +, C7 H3 N2 O6 -'
_chemical_formula_moiety 'C7 H10 N +, C7 H3 N2 O6 -'
_chemical_formula_sum 'C14 H13 N3 O6'
_chemical_formula_weight 319.27
_space_group_IT_number 4
_symmetry_cell_setting monoclinic
_symmetry_space_group_name_Hall 'P 2yb'
_symmetry_space_group_name_H-M 'P 1 21 1'
_cell_angle_alpha 90
_cell_angle_beta 106.85(2)
_cell_angle_gamma 90
_cell_formula_units_Z 2
_cell_length_a 11.602(3)
_cell_length_b 6.2657(12)
_cell_length_c 10.898(2)
_cell_measurement_reflns_used 25
_cell_measurement_temperature 298
_cell_measurement_theta_max 12.6
_cell_measurement_theta_min 10.1
_cell_volume 758.2(3)
_computing_cell_refinement
;
WinAFC Diffractometer Control Software
;
_computing_data_collection
;
WinAFC Diffractometer Control Software (Rigaku, 1999)
;
_computing_data_reduction
;
TEXSAN (Molecular Structure Corporation, 2001)
;
_computing_molecular_graphics 'ORTEPII (Johnson, 1976)'
_computing_publication_material TEXSAN
_computing_structure_refinement
;
SHELXL97 (Sheldrick, 1997)
;
_computing_structure_solution
;
SIR92 (Altomare et al., 1994)
;
_diffrn_ambient_temperature 298
_diffrn_measured_fraction_theta_full 1.0
_diffrn_measured_fraction_theta_max 1.0
_diffrn_measurement_device_type 'Rigaku AFC-7R'
_diffrn_measurement_method \w-2\q
_diffrn_radiation_type 'Mo K\a'
_diffrn_radiation_wavelength 0.71073
_diffrn_reflns_av_R_equivalents 0.014
_diffrn_reflns_limit_h_max 15
_diffrn_reflns_limit_h_min -5
_diffrn_reflns_limit_k_max 3
_diffrn_reflns_limit_k_min -8
_diffrn_reflns_limit_l_max 14
_diffrn_reflns_limit_l_min -14
_diffrn_reflns_number 2172
_diffrn_reflns_theta_full 27.5
_diffrn_reflns_theta_max 27.51
_diffrn_standards_decay_% 0.5
_diffrn_standards_interval_count 150
_diffrn_standards_number 3
_exptl_absorpt_coefficient_mu 0.111
_exptl_absorpt_correction_T_max 0.978
_exptl_absorpt_correction_T_min 0.948
_exptl_absorpt_correction_type integration
_exptl_absorpt_process_details '(ABSCOR; Higashi, 1999)'
_exptl_crystal_colour colorless
_exptl_crystal_density_diffrn 1.398
_exptl_crystal_density_method 'not measured'
_exptl_crystal_description plate
_exptl_crystal_F_000 332
_exptl_crystal_size_max 0.6
_exptl_crystal_size_mid 0.5
_exptl_crystal_size_min 0.2
_refine_diff_density_max 0.23
_refine_diff_density_min -0.32
_refine_ls_extinction_expression Fc^*^=kFc[1+0.001xFc^2^\l^3^/sin(2\q)]^-1/4^
_refine_ls_extinction_method none
_refine_ls_goodness_of_fit_ref 1.083
_refine_ls_hydrogen_treatment constr
_refine_ls_number_parameters 208
_refine_ls_number_reflns 1900
_refine_ls_R_factor_gt 0.0403
_refine_ls_shift/su_max 0.0030
_refine_ls_structure_factor_coef Fsqd
_refine_ls_weighting_details 'w = 1/[\s^2^(Fo^2^) + (0.0591P)^2^+0.0545P] where P = (Fo^2^+2Fc^2^)/3'
_refine_ls_weighting_scheme calc
_refine_ls_wR_factor_ref 0.1061
_reflns_number_gt 1568
_reflns_number_total 1900
_reflns_threshold_expression I>2\s(I)
_cod_data_source_file ac6119.cif
_cod_data_source_block I
_cod_original_sg_symbol_H-M 'P 21'
_cod_database_code 2204259
_cod_database_fobs_code 2204259

loop_
_symmetry_equiv_pos_as_xyz
x,y,z
-x,1/2+y,-z

loop_
_atom_site_label
_atom_site_fract_x
_atom_site_fract_y
_atom_site_fract_z
_atom_site_U_iso_or_equiv
_atom_site_adp_type
_atom_site_calc_flag
_atom_site_occupancy
_atom_site_type_symbol
O1 0.15270(10) 0.2556(3) 0.0355(2) 0.0550(4) Uani d 1.00 O
O2 0.2343(2) 0.5448(3) 0.1444(2) 0.0665(5) Uani d 1.00 O
O3 0.4323(2) -0.3256(4) 0.0223(2) 0.0758(6) Uani d 1.00 O
O4 0.5980(2) -0.3573(5) 0.1726(3) 0.1063(10) Uani d 1.00 O
O5 0.7031(2) 0.1570(7) 0.5143(2) 0.1200(10) Uani d 1.00 O
O6 0.6083(3) 0.4582(7) 0.4897(3) 0.1260(10) Uani d 1.00 O
N7 0.0744(2) -0.1284(3) 0.1096(2) 0.0471(4) Uani d 1.00 N
N8 0.5041(2) -0.2654(4) 0.1202(2) 0.0605(5) Uani d 1.00 N
N9 0.6221(2) 0.2741(6) 0.4580(2) 0.0806(9) Uani d 1.00 N
C10 0.0814(3) -0.1016(6) 0.2466(3) 0.0720(8) Uani d 1.00 C
C11 0.0139(2) 0.0887(5) 0.2728(2) 0.0549(6) Uani d 1.00 C
C12 -0.1092(3) 0.1157(6) 0.2137(3) 0.0640(7) Uani d 1.00 C
C13 -0.1694(3) 0.2900(7) 0.2430(3) 0.0741(9) Uani d 1.00 C
C14 -0.1082(3) 0.4338(6) 0.3344(3) 0.0762(8) Uani d 1.00 C
C15 0.0125(3) 0.4086(6) 0.3943(3) 0.0738(8) Uani d 1.00 C
C16 0.0734(2) 0.2384(6) 0.3623(2) 0.0633(7) Uani d 1.00 C
C17 0.2354(2) 0.3563(4) 0.1143(2) 0.0431(5) Uani d 1.00 C
C18 0.3494(2) 0.2303(4) 0.1763(2) 0.0388(4) Uani d 1.00 C
C19 0.3722(2) 0.0401(4) 0.1236(2) 0.0400(4) Uani d 1.00 C
C20 0.4777(2) -0.0677(4) 0.1815(2) 0.0453(5) Uani d 1.00 C
C21 0.5605(2) 0.0039(5) 0.2912(2) 0.0531(6) Uani d 1.00 C
C22 0.5344(2) 0.1932(5) 0.3408(2) 0.0530(6) Uani d 1.00 C
C23 0.4318(2) 0.3101(4) 0.2856(2) 0.0478(5) Uani d 1.00 C
H7A 0.1066 -0.0055 0.0804 0.0566 Uiso calc 1.00 H
H7B 0.1194 -0.2506 0.0998 0.0566 Uiso calc 1.00 H
H7C -0.0073 -0.1462 0.0607 0.0566 Uiso calc 1.00 H
H10A 0.0492 -0.2257 0.2743 0.0864 Uiso calc 1.00 H
H10B 0.1637 -0.0866 0.2943 0.0864 Uiso calc 1.00 H
H12 -0.1519 0.0135 0.1530 0.0768 Uiso calc 1.00 H
H13 -0.2526 0.3106 0.2003 0.0889 Uiso calc 1.00 H
H14 -0.1500 0.5516 0.3561 0.0916 Uiso calc 1.00 H
H15 0.0539 0.5079 0.4577 0.0885 Uiso calc 1.00 H
H16 0.1575 0.2237 0.4022 0.0761 Uiso calc 1.00 H
H19 0.3162 -0.0155 0.0487 0.0480 Uiso calc 1.00 H
H21 0.6321 -0.0735 0.3306 0.0637 Uiso calc 1.00 H
H23 0.4179 0.4423 0.3215 0.0573 Uiso calc 1.00 H

loop_
_atom_site_aniso_label
_atom_site_aniso_U_11
_atom_site_aniso_U_22
_atom_site_aniso_U_33
_atom_site_aniso_U_12
_atom_site_aniso_U_13
_atom_site_aniso_U_23
O1 0.0370(7) 0.0494(10) 0.0687(10) 0.0036(7) -0.0006(6) 0.0131(9)
O2 0.0600(10) 0.0410(10) 0.0920(10) 0.0161(9) 0.0127(9) 0.0005(10)
O3 0.0810(10) 0.0650(10) 0.0880(10) 0.0060(10) 0.0360(10) -0.0210(10)
O4 0.092(2) 0.096(2) 0.126(2) 0.063(2) 0.0240(10) -0.003(2)
O5 0.0780(10) 0.163(3) 0.0820(10) 0.017(2) -0.0340(10) -0.009(2)
O6 0.084(2) 0.159(3) 0.110(2) 0.005(2) -0.0100(10) -0.075(2)
N7 0.0338(8) 0.0356(9) 0.0640(10) 0.0037(8) 0.0019(7) -0.0011(9)
N8 0.0610(10) 0.0510(10) 0.0780(10) 0.0190(10) 0.0340(10) 0.0050(10)
N9 0.0520(10) 0.121(3) 0.0580(10) 0.003(2) -0.0013(10) -0.019(2)
C10 0.084(2) 0.065(2) 0.0610(10) 0.027(2) 0.0120(10) 0.0170(10)
C11 0.0600(10) 0.0560(10) 0.0470(10) 0.0090(10) 0.0140(10) 0.0100(10)
C12 0.0590(10) 0.070(2) 0.0590(10) 0.0050(10) 0.0100(10) -0.0100(10)
C13 0.0600(10) 0.089(2) 0.072(2) 0.016(2) 0.0180(10) -0.006(2)
C14 0.090(2) 0.069(2) 0.077(2) 0.013(2) 0.037(2) -0.002(2)
C15 0.087(2) 0.069(2) 0.066(2) -0.013(2) 0.0230(10) -0.008(2)
C16 0.0580(10) 0.072(2) 0.0550(10) -0.0060(10) 0.0090(10) 0.0100(10)
C17 0.0360(9) 0.0370(10) 0.0550(10) 0.0088(9) 0.0123(8) 0.0088(10)
C18 0.0322(8) 0.0380(10) 0.0453(10) 0.0039(9) 0.0100(7) 0.0066(9)
C19 0.0351(9) 0.0400(10) 0.0450(10) 0.0022(9) 0.0121(8) 0.0029(9)
C20 0.0450(10) 0.0440(10) 0.0510(10) 0.0110(10) 0.0205(9) 0.0070(10)
C21 0.0390(10) 0.067(2) 0.0510(10) 0.0170(10) 0.0103(9) 0.0130(10)
C22 0.0380(10) 0.073(2) 0.0430(10) -0.0020(10) 0.0042(8) -0.0010(10)
C23 0.0430(10) 0.0490(10) 0.0510(10) 0.0007(10) 0.0128(9) -0.0060(10)

loop_
_atom_type_symbol
_atom_type_description
_atom_type_scat_dispersion_real
_atom_type_scat_dispersion_imag
_atom_type_scat_source
C C 0.003 0.002
;International Tables for Crystallography
(1992, Vol. C, Tables 4.2.6.8 and 6.1.1.4)
;
H H 0.000 0.000
;International Tables for Crystallography
(1992, Vol. C, Table 6.1.1.4)
;
N N 0.006 0.003
;International Tables for Crystallography
(1992, Vol. C, Tables 4.2.6.8 and 6.1.1.4)
;
O O 0.011 0.006
;International Tables for Crystallography
(1992, Vol. C, Tables 4.2.6.8 and 6.1.1.4)
;

loop_
_geom_angle_atom_site_label_1
_geom_angle_atom_site_label_2
_geom_angle_atom_site_label_3
_geom_angle
_geom_angle_publ_flag
C10 N7 H7A 109.5 no
C10 N7 H7B 109.5 no
C10 N7 H7C 109.5 no
H7A N7 H7B 109.5 no
H7A N7 H7C 109.5 no
H7B N7 H7C 109.5 no
O3 N8 O4 124.1(3) ?
O3 N8 C20 118.6(2) ?
O4 N8 C20 117.2(2) ?
O5 N9 O6 124.9(3) ?
O5 N9 C22 118.1(3) ?
O6 N9 C22 117.0(3) ?
N7 C10 C11 113.8(2) ?
N7 C10 H10A 108.4 no
N7 C10 H10B 108.4 no
C11 C10 H10A 108.4 no
C11 C10 H10B 108.4 no
H10A C10 H10B 109.4 no
C10 C11 C12 122.0(3) ?
C10 C11 C16 119.5(2) ?
C12 C11 C16 118.5(3) ?
C11 C12 C13 120.5(3) ?
C11 C12 H12 119.8 no
C13 C12 H12 119.8 no
C12 C13 C14 119.6(3) ?
C12 C13 H13 120.2 no
C14 C13 H13 120.2 no
C13 C14 C15 120.7(4) ?
C13 C14 H14 119.7 no
C15 C14 H14 119.7 no
C14 C15 C16 119.7(3) ?
C14 C15 H15 120.1 no
C16 C15 H15 120.1 no
C11 C16 C15 120.9(2) ?
C11 C16 H16 119.5 no
C15 C16 H16 119.5 no
O1 C17 O2 127.0(2) ?
O1 C17 C18 115.9(2) ?
O2 C17 C18 117.2(2) ?
C17 C18 C19 120.7(2) ?
C17 C18 C23 119.3(2) ?
C19 C18 C23 120.0(2) ?
C18 C19 C20 118.9(2) ?
C18 C19 H19 120.5 no
C20 C19 H19 120.5 no
N8 C20 C19 118.4(2) ?
N8 C20 C21 118.8(2) ?
C19 C20 C21 122.8(2) ?
C20 C21 C22 116.5(2) ?
C20 C21 H21 121.7 no
C22 C21 H21 121.8 no
N9 C22 C21 117.6(2) ?
N9 C22 C23 119.2(3) ?
C21 C22 C23 123.2(2) ?
C18 C23 C22 118.5(2) ?
C18 C23 H23 120.7 no
C22 C23 H23 120.8 no

loop_
_geom_bond_atom_site_label_1
_geom_bond_atom_site_label_2
_geom_bond_distance
_geom_bond_publ_flag
O1 C17 1.256(3) ?
O2 C17 1.227(3) ?
O3 N8 1.208(3) ?
O4 N8 1.218(3) ?
O5 N9 1.209(4) ?
O6 N9 1.228(6) ?
N7 C10 1.481(4) ?
N7 H7A 0.950 no
N7 H7B 0.950 no
N7 H7C 0.950 no
N8 C20 1.481(4) ?
N9 C22 1.473(3) ?
C10 C11 1.499(5) ?
C10 H10A 0.950 no
C10 H10B 0.951 no
C11 C12 1.396(4) ?
C11 C16 1.385(4) ?
C12 C13 1.383(5) ?
C12 H12 0.950 no
C13 C14 1.377(5) ?
C13 H13 0.950 no
C14 C15 1.372(5) ?
C14 H14 0.950 no
C15 C16 1.379(5) ?
C15 H15 0.950 no
C16 H16 0.950 no
C17 C18 1.520(3) ?
C18 C19 1.381(3) ?
C18 C23 1.387(3) ?
C19 C20 1.380(3) ?
C19 H19 0.950 no
C20 C21 1.374(3) ?
C21 C22 1.373(4) ?
C21 H21 0.950 no
C22 C23 1.379(3) ?
C23 H23 0.950 no

loop_
_geom_hbond_atom_site_label_D
_geom_hbond_atom_site_label_H
_geom_hbond_atom_site_label_A
_geom_hbond_site_symmetry_A
_geom_hbond_distance_DH
_geom_hbond_distance_HA
_geom_hbond_distance_DA
_geom_hbond_angle_DHA
_geom_hbond_publ_flag
N7 H7A O1 . 0.95 1.83 2.774(3) 171 yes
N7 H7B O2 1_545 0.95 1.81 2.715(3) 158 yes
N7 H7C O1 2_545 0.95 1.82 2.748(2) 167 yes

loop_
_geom_torsion_atom_site_label_1
_geom_torsion_atom_site_label_2
_geom_torsion_atom_site_label_3
_geom_torsion_atom_site_label_4
_geom_torsion
_geom_torsion_publ_flag
O1 C17 C18 C19 17.1(3) yes
O1 C17 C18 C23 -164.1(2) ?
O2 C17 C18 C19 -161.8(2) ?
O2 C17 C18 C23 17.1(4) ?
O3 N8 C20 C19 -0.4(4) yes
O3 N8 C20 C21 -178.5(3) ?
O4 N8 C20 C19 179.6(3) ?
O4 N8 C20 C21 1.5(4) ?
O5 N9 C22 C21 -10.2(4) yes
O5 N9 C22 C23 170.5(3) ?
O6 N9 C22 C21 168.4(3) ?
O6 N9 C22 C23 -10.9(4) ?
N7 C10 C11 C12 57.8(4) yes
N7 C10 C11 C16 -125.2(3) ?
N8 C20 C19 C18 -176.8(2) ?
N8 C20 C21 C22 177.0(2) ?
N9 C22 C21 C20 -179.7(3) ?
N9 C22 C23 C18 -179.1(2) ?
C10 C11 C12 C13 178.0(3) ?
C10 C11 C16 C15 -176.1(3) ?
C11 C12 C13 C14 -2.3(5) ?
C11 C16 C15 C14 -1.8(5) ?
C12 C11 C16 C15 1.1(5) ?
C12 C13 C14 C15 1.6(6) ?
C13 C12 C11 C16 1.0(5) ?
C13 C14 C15 C16 0.4(6) ?
C17 C18 C19 C20 178.9(2) ?
C17 C18 C23 C22 179.7(2) ?
C18 C19 C20 C21 1.2(4) ?
C18 C23 C22 C21 1.6(4) ?
C19 C18 C23 C22 -1.4(4) ?
C19 C20 C21 C22 -1.0(4) ?
C20 C19 C18 C23 0.1(4) ?
C20 C21 C22 C23 -0.4(4) ?
C20 C21 C22 C23 -0.4(4) ?

loop_
_cod_related_entry_id
_cod_related_entry_database
_cod_related_entry_code
1 ChemSpider 21130475
